data_1574241
loop_
_publ_author_name
'Patra, Koushik'
'Deb, Samiran'
'Kumar Choutipalli, Venkata Surya'
'Mulani, Sana'
'Mallik, Sumitava'
'Subramanian, Venkatesan'
'Baidya, Mahiuddin'

_publ_section_title
;
 Transforming 2D azolium salts to 3D caged tertiary amines via
 stereoselective dearomative cascade annulation
;
_journal_issue 17
_journal_name_full 'Chemical Science'
_journal_page_first 7551
_journal_page_last 7559
_journal_paper_doi 10.1039/D5SC01527H
_journal_volume 16
_journal_year 2025
_chemical_formula_sum 'C28 H29 N3 O3'
_chemical_formula_weight 455.54
_space_group_crystal_system orthorhombic
_space_group_IT_number 33
_space_group_name_Hall 'P 2c -2n'
_space_group_name_H-M_alt 'P n a 21'
_atom_sites_solution_hydrogens geom
_audit_creation_method SHELXL-2018/3
_audit_update_record
;
2022-07-15 deposited with the CCDC.	2025-03-26 downloaded from the CCDC.
;
_cell_angle_alpha 90
_cell_angle_beta 90
_cell_angle_gamma 90
_cell_formula_units_Z 4
_cell_length_a 17.5170(13)
_cell_length_b 14.5182(9)
_cell_length_c 9.5517(7)
_cell_measurement_reflns_used 7067
_cell_measurement_temperature 297(2)
_cell_measurement_theta_max 24.98
_cell_measurement_theta_min 2.81
_cell_volume 2429.1(3)
_computing_cell_refinement 'APEX3/SAINT (Bruker, 2016)'
_computing_data_collection 'APEX3(Bruker, 2016)'
_computing_data_reduction 'SAINT/XPREP (Bruker, 2016)'
_computing_molecular_graphics 'ORTEP3 (Farrugia, 1997) and Mercury (Bruno et al., 2002)'
_computing_publication_material 'SHELXL-2018/3 (Sheldrick, 2014)'
_computing_structure_refinement 'SHELXL-2018/3 (Sheldrick, 2018)'
_computing_structure_solution 'SHELXT 2018/2 (Sheldrick, 2018)'
_diffrn_ambient_temperature 297(2)
_diffrn_measured_fraction_theta_full 0.997
_diffrn_measured_fraction_theta_max 0.997
_diffrn_measurement_device_type 'Bruker axs kappa apex3 PHOTON II Diffractometer'
_diffrn_measurement_method '\f and \w scans'
_diffrn_radiation_type MoK\a
_diffrn_radiation_wavelength 0.71073
_diffrn_reflns_av_R_equivalents 0.1442
_diffrn_reflns_av_unetI/netI 0.0443
_diffrn_reflns_Laue_measured_fraction_full 0.997
_diffrn_reflns_Laue_measured_fraction_max 0.997
_diffrn_reflns_limit_h_max 20
_diffrn_reflns_limit_h_min -20
_diffrn_reflns_limit_k_max 15
_diffrn_reflns_limit_k_min -17
_diffrn_reflns_limit_l_max 11
_diffrn_reflns_limit_l_min -11
_diffrn_reflns_number 70501
_diffrn_reflns_point_group_measured_fraction_full 0.996
_diffrn_reflns_point_group_measured_fraction_max 0.996
_diffrn_reflns_theta_full 25.047
_diffrn_reflns_theta_max 25.047
_diffrn_reflns_theta_min 2.716
_diffrn_source 'fine focus sealed tube'
_exptl_absorpt_coefficient_mu 0.082
_exptl_absorpt_correction_T_max 1.000
_exptl_absorpt_correction_T_min 0.940
_exptl_absorpt_correction_type multi-scan
_exptl_absorpt_process_details 'SADABS, Bruker 2016'
_exptl_crystal_colour colorless
_exptl_crystal_density_diffrn 1.246
_exptl_crystal_description block
_exptl_crystal_F_000 968
_exptl_crystal_size_max 0.122
_exptl_crystal_size_mid 0.076
_exptl_crystal_size_min 0.032
_refine_diff_density_max 0.377
_refine_diff_density_min -0.224
_refine_diff_density_rms 0.043
_refine_ls_abs_structure_details
;
 Refined as an inversion twin.
;
_refine_ls_extinction_method none
_refine_ls_goodness_of_fit_ref 1.135
_refine_ls_hydrogen_treatment constr
_refine_ls_matrix_type full
_refine_ls_number_parameters 336
_refine_ls_number_reflns 4292
_refine_ls_number_restraints 37
_refine_ls_restrained_S_all 1.147
_refine_ls_R_factor_all 0.0898
_refine_ls_R_factor_gt 0.0743
_refine_ls_shift/su_max 0.007
_refine_ls_shift/su_mean 0.001
_refine_ls_structure_factor_coef Fsqd
_refine_ls_weighting_details 'w=1/[\s^2^(Fo^2^)+(0.0622P)^2^+1.6141P] where P=(Fo^2^+2Fc^2^)/3'
_refine_ls_weighting_scheme calc
_refine_ls_wR_factor_gt 0.1548
_refine_ls_wR_factor_ref 0.1627
_reflns_Friedel_coverage 0.876
_reflns_Friedel_fraction_full 0.996
_reflns_Friedel_fraction_max 0.996
_reflns_number_gt 3593
_reflns_number_total 4292
_reflns_threshold_expression 'I > 2\s(I)'
_cod_data_source_file d5sc01527h3.cif
_cod_data_source_block shelx
_cod_depositor_comments 'Adding full bibliography for 1574241.cif.'
_cod_database_code 1574241
_shelx_shelxl_version_number 2018/3
_shelx_space_group_comment
;
The symmetry employed for this shelxl refinement is uniquely defined
by the following loop, which should always be used as a source of
symmetry information in preference to the above space-group names.
They are only intended as comments.
;
_shelx_estimated_absorpt_t_min 0.990
_shelx_estimated_absorpt_t_max 0.997

loop_
_space_group_symop_operation_xyz
'x, y, z'
'-x, -y, z+1/2'
'-x+1/2, y+1/2, z+1/2'
'x+1/2, -y+1/2, z'

loop_
_atom_site_label
_atom_site_type_symbol
_atom_site_fract_x
_atom_site_fract_y
_atom_site_fract_z
_atom_site_U_iso_or_equiv
_atom_site_adp_type
_atom_site_occupancy
_atom_site_site_symmetry_order
_atom_site_calc_flag
_atom_site_refinement_flags_posn
_atom_site_refinement_flags_adp
_atom_site_refinement_flags_occupancy
_atom_site_disorder_assembly
_atom_site_disorder_group
C1 C 0.5453(3) 0.7669(4) 0.7682(6) 0.0359(13) Uani 1 1 d . . . . .
C2 C 0.5581(4) 0.7838(5) 0.9085(7) 0.0476(16) Uani 1 1 d . . . . .
H2 H 0.557526 0.735829 0.973008 0.057 Uiso 1 1 calc R U . . .
C3 C 0.5721(4) 0.8738(5) 0.9517(7) 0.0540(17) Uani 1 1 d . . . . .
H3 H 0.580933 0.886023 1.045845 0.065 Uiso 1 1 calc R U . . .
C4 C 0.5729(4) 0.9454(4) 0.8556(7) 0.0475(15) Uani 1 1 d . . . . .
H4 H 0.583073 1.005150 0.885397 0.057 Uiso 1 1 calc R U . . .
C5 C 0.5585(3) 0.9280(4) 0.7149(7) 0.0404(14) Uani 1 1 d . . . . .
H5 H 0.557691 0.976162 0.650606 0.048 Uiso 1 1 calc R U . . .
C6 C 0.5454(3) 0.8385(4) 0.6713(6) 0.0313(12) Uani 1 1 d . . . . .
C7 C 0.5319(3) 0.8062(3) 0.5251(6) 0.0319(12) Uani 1 1 d . . . . .
H7 H 0.530746 0.858825 0.460842 0.038 Uiso 1 1 calc R U . . .
C8 C 0.5915(3) 0.7350(3) 0.4758(6) 0.0338(13) Uani 1 1 d . . . . .
H8 H 0.640795 0.764361 0.456967 0.041 Uiso 1 1 calc R U . . .
C9 C 0.5542(3) 0.7009(4) 0.3398(6) 0.0342(13) Uani 1 1 d . . . . .
H9 H 0.568730 0.741705 0.262521 0.041 Uiso 1 1 calc R U . . .
C10 C 0.5761(3) 0.6032(4) 0.3042(6) 0.0390(14) Uani 1 1 d . . . . .
C11 C 0.5969(3) 0.5441(4) 0.4055(7) 0.0411(15) Uani 1 1 d . . . . .
H11 H 0.606240 0.483386 0.379848 0.049 Uiso 1 1 calc R U . . .
C12 C 0.5986(3) 0.6617(4) 0.5930(6) 0.0350(13) Uani 1 1 d . . . . .
H12 H 0.646001 0.675281 0.643485 0.042 Uiso 1 1 calc R U . . .
C13 C 0.5320(3) 0.6746(4) 0.7004(7) 0.0373(14) Uani 1 1 d . . . . .
H13 H 0.531543 0.625043 0.770025 0.045 Uiso 1 1 calc R U . . .
C14 C 0.4571(3) 0.6786(4) 0.6200(6) 0.0363(13) Uani 1 1 d . . . . .
H14 H 0.448774 0.619130 0.573948 0.044 Uiso 1 1 calc R U . . .
C15 C 0.4666(3) 0.7118(4) 0.3700(6) 0.0364(13) Uani 1 1 d . . . . .
H15 H 0.441895 0.651211 0.367681 0.044 Uiso 1 1 calc R U . . .
C16 C 0.4279(4) 0.7757(4) 0.2667(6) 0.0426(15) Uani 1 1 d D U . . .
O2 O 0.3590(7) 0.7533(13) 0.244(2) 0.067(4) Uani 0.52(3) 1 d D U P A 1
C17 C 0.3188(12) 0.8136(18) 0.145(3) 0.089(6) Uani 0.52(3) 1 d D U P A 1
H17A H 0.347139 0.820037 0.058742 0.107 Uiso 0.52(3) 1 calc R U P A 1
H17B H 0.310171 0.874161 0.185313 0.107 Uiso 0.52(3) 1 calc R U P A 1
C18 C 0.2428(11) 0.762(2) 0.121(3) 0.102(8) Uani 0.52(3) 1 d D U P A 1
H18A H 0.211841 0.796754 0.057017 0.153 Uiso 0.52(3) 1 calc R U P A 1
H18B H 0.253031 0.702468 0.083334 0.153 Uiso 0.52(3) 1 calc R U P A 1
H18C H 0.216366 0.756148 0.208868 0.153 Uiso 0.52(3) 1 calc R U P A 1
O2' O 0.3770(19) 0.7316(13) 0.193(3) 0.130(10) Uani 0.48(3) 1 d D U P A 2
C17' C 0.336(2) 0.783(2) 0.084(4) 0.145(11) Uani 0.48(3) 1 d D U P A 2
H17C H 0.328204 0.744602 0.002175 0.174 Uiso 0.48(3) 1 calc R U P A 2
H17D H 0.364516 0.837209 0.056882 0.174 Uiso 0.48(3) 1 calc R U P A 2
C18' C 0.261(3) 0.810(3) 0.148(5) 0.184(15) Uani 0.48(3) 1 d D U P A 2
H18D H 0.231262 0.843543 0.080615 0.276 Uiso 0.48(3) 1 calc R U P A 2
H18E H 0.233306 0.755044 0.174577 0.276 Uiso 0.48(3) 1 calc R U P A 2
H18F H 0.269415 0.847134 0.228978 0.276 Uiso 0.48(3) 1 calc R U P A 2
C19 C 0.5697(3) 0.5731(4) 0.1627(8) 0.0445(15) Uani 1 1 d . . . . .
C20 C 0.6302(3) 0.4967(4) 0.6424(7) 0.0436(15) Uani 1 1 d . . . . .
H20A H 0.627568 0.436689 0.598030 0.052 Uiso 1 1 calc R U . . .
H20B H 0.595049 0.496320 0.720938 0.052 Uiso 1 1 calc R U . . .
C21 C 0.7106(3) 0.5114(4) 0.6976(6) 0.0362(13) Uani 1 1 d . . . . .
C22 C 0.7680(4) 0.5495(5) 0.6170(7) 0.0499(16) Uani 1 1 d . . . . .
H22 H 0.758117 0.567638 0.525437 0.060 Uiso 1 1 calc R U . . .
C23 C 0.8411(4) 0.5607(5) 0.6737(9) 0.065(2) Uani 1 1 d . . . . .
H23 H 0.879217 0.588013 0.620179 0.078 Uiso 1 1 calc R U . . .
C24 C 0.8569(4) 0.5322(6) 0.8064(9) 0.074(2) Uani 1 1 d . . . . .
H24 H 0.905781 0.539192 0.842974 0.089 Uiso 1 1 calc R U . . .
C25 C 0.8008(5) 0.4934(8) 0.8849(10) 0.096(3) Uani 1 1 d . . . . .
H25 H 0.811787 0.473095 0.975044 0.116 Uiso 1 1 calc R U . . .
C26 C 0.7274(4) 0.4835(5) 0.8328(8) 0.065(2) Uani 1 1 d . . . . .
H26 H 0.689378 0.458141 0.888738 0.078 Uiso 1 1 calc R U . . .
C27 C 0.3235(4) 0.6793(5) 0.6576(8) 0.062(2) Uani 1 1 d . . . . .
H27A H 0.322077 0.620189 0.610321 0.074 Uiso 1 1 calc R U . . .
H27B H 0.313632 0.726911 0.588642 0.074 Uiso 1 1 calc R U . . .
C28 C 0.2652(5) 0.6820(8) 0.7642(10) 0.101(3) Uani 1 1 d . . . . .
H28A H 0.216073 0.672589 0.721890 0.152 Uiso 1 1 calc R U . . .
H28B H 0.274537 0.634261 0.831650 0.152 Uiso 1 1 calc R U . . .
H28C H 0.266106 0.740813 0.810005 0.152 Uiso 1 1 calc R U . . .
N1 N 0.4604(2) 0.7514(3) 0.5117(5) 0.0308(10) Uani 1 1 d . . . . .
N2 N 0.5650(4) 0.5528(4) 0.0473(7) 0.0600(16) Uani 1 1 d . . . . .
N3 N 0.6052(3) 0.5665(3) 0.5419(5) 0.0397(12) Uani 1 1 d . . . . .
O1 O 0.4536(4) 0.8466(4) 0.2249(7) 0.091(2) Uani 1 1 d . . . . .
O3 O 0.3980(2) 0.6932(3) 0.7181(5) 0.0460(10) Uani 1 1 d . . . . .

loop_
_atom_site_aniso_label
_atom_site_aniso_U_11
_atom_site_aniso_U_22
_atom_site_aniso_U_33
_atom_site_aniso_U_23
_atom_site_aniso_U_13
_atom_site_aniso_U_12
C1 0.030(3) 0.036(3) 0.042(3) 0.002(3) -0.002(3) -0.002(2)
C2 0.050(4) 0.050(4) 0.043(4) 0.005(3) -0.010(3) -0.001(3)
C3 0.060(4) 0.056(4) 0.046(4) -0.009(3) -0.008(3) -0.006(3)
C4 0.053(4) 0.040(3) 0.049(4) -0.014(3) -0.001(3) -0.004(3)
C5 0.034(3) 0.034(3) 0.053(4) -0.001(3) 0.000(3) -0.003(2)
C6 0.026(3) 0.032(3) 0.036(3) 0.000(2) 0.003(2) -0.001(2)
C7 0.036(3) 0.023(2) 0.037(3) 0.005(2) 0.000(3) 0.001(2)
C8 0.034(3) 0.023(3) 0.044(3) 0.000(2) -0.001(2) 0.000(2)
C9 0.039(3) 0.025(3) 0.039(3) 0.003(2) -0.001(3) 0.000(2)
C10 0.044(3) 0.032(3) 0.041(4) -0.008(3) 0.002(3) -0.001(3)
C11 0.035(3) 0.024(3) 0.064(4) -0.006(3) 0.003(3) 0.002(2)
C12 0.028(3) 0.031(3) 0.045(3) 0.000(2) -0.005(3) 0.001(2)
C13 0.037(3) 0.032(3) 0.043(4) 0.006(3) -0.004(3) -0.002(2)
C14 0.032(3) 0.034(3) 0.043(3) -0.002(3) 0.003(3) -0.003(2)
C15 0.039(3) 0.024(3) 0.046(3) 0.001(3) -0.003(3) 0.001(2)
C16 0.058(4) 0.027(3) 0.043(4) -0.003(3) -0.011(3) 0.008(3)
O2 0.052(6) 0.065(8) 0.086(8) 0.025(6) -0.037(6) -0.006(5)
C17 0.068(10) 0.096(12) 0.103(12) 0.022(10) -0.047(9) 0.010(9)
C18 0.079(12) 0.126(18) 0.101(14) -0.013(13) -0.060(11) 0.021(11)
O2' 0.20(2) 0.047(8) 0.145(19) -0.008(10) -0.136(15) 0.001(10)
C17' 0.21(2) 0.071(12) 0.16(2) 0.005(12) -0.122(17) 0.023(12)
C18' 0.22(3) 0.13(2) 0.21(3) 0.04(2) -0.09(3) 0.04(2)
C19 0.043(3) 0.027(3) 0.063(5) -0.005(3) 0.004(3) -0.001(2)
C20 0.038(3) 0.029(3) 0.063(4) 0.011(3) -0.005(3) 0.002(2)
C21 0.038(3) 0.028(3) 0.042(3) 0.010(2) -0.001(3) 0.006(2)
C22 0.044(4) 0.062(4) 0.044(4) 0.002(3) 0.005(3) 0.000(3)
C23 0.044(4) 0.075(5) 0.077(6) -0.008(4) 0.012(4) 0.002(3)
C24 0.039(4) 0.101(6) 0.082(6) -0.002(5) -0.013(4) -0.003(4)
C25 0.080(6) 0.148(9) 0.062(6) 0.021(6) -0.022(5) -0.011(6)
C26 0.051(4) 0.083(5) 0.060(5) 0.015(4) -0.002(4) -0.016(4)
C27 0.038(3) 0.082(5) 0.064(5) 0.005(4) -0.006(3) -0.004(3)
C28 0.052(5) 0.157(10) 0.094(7) 0.038(7) 0.010(5) -0.002(5)
N1 0.034(2) 0.021(2) 0.037(3) -0.004(2) -0.006(2) -0.0023(17)
N2 0.089(5) 0.038(3) 0.053(4) -0.010(3) 0.004(3) -0.002(3)
N3 0.040(3) 0.029(2) 0.050(3) 0.001(2) -0.007(2) 0.006(2)
O1 0.111(5) 0.060(3) 0.103(5) 0.029(3) -0.036(4) -0.003(3)
O3 0.028(2) 0.062(3) 0.048(2) -0.001(2) 0.0018(19) -0.0096(19)

loop_
_atom_type_symbol
_atom_type_description
_atom_type_scat_dispersion_real
_atom_type_scat_dispersion_imag
_atom_type_scat_source
C C 0.0033 0.0016 'International Tables Vol C Tables 4.2.6.8 and 6.1.1.4'
H H 0.0000 0.0000 'International Tables Vol C Tables 4.2.6.8 and 6.1.1.4'
N N 0.0061 0.0033 'International Tables Vol C Tables 4.2.6.8 and 6.1.1.4'
O O 0.0106 0.0060 'International Tables Vol C Tables 4.2.6.8 and 6.1.1.4'

loop_
_geom_angle_atom_site_label_1
_geom_angle_atom_site_label_2
_geom_angle_atom_site_label_3
_geom_angle
_geom_angle_site_symmetry_1
_geom_angle_site_symmetry_3
_geom_angle_publ_flag
C2 C1 C6 120.9(5) . . ?
C2 C1 C13 126.9(6) . . ?
C6 C1 C13 112.2(5) . . ?
C1 C2 C3 118.9(6) . . ?
C1 C2 H2 120.6 . . ?
C3 C2 H2 120.6 . . ?
C4 C3 C2 120.7(6) . . ?
C4 C3 H3 119.7 . . ?
C2 C3 H3 119.7 . . ?
C3 C4 C5 120.1(6) . . ?
C3 C4 H4 119.9 . . ?
C5 C4 H4 119.9 . . ?
C6 C5 C4 119.4(6) . . ?
C6 C5 H5 120.3 . . ?
C4 C5 H5 120.3 . . ?
C5 C6 C1 120.1(5) . . ?
C5 C6 C7 127.1(5) . . ?
C1 C6 C7 112.8(4) . . ?
N1 C7 C6 112.4(4) . . ?
N1 C7 C8 100.6(4) . . ?
C6 C7 C8 112.9(4) . . ?
N1 C7 H7 110.2 . . ?
C6 C7 H7 110.2 . . ?
C8 C7 H7 110.2 . . ?
C9 C8 C7 100.7(4) . . ?
C9 C8 C12 115.1(4) . . ?
C7 C8 C12 107.1(4) . . ?
C9 C8 H8 111.1 . . ?
C7 C8 H8 111.1 . . ?
C12 C8 H8 111.1 . . ?
C10 C9 C8 112.7(4) . . ?
C10 C9 C15 112.6(5) . . ?
C8 C9 C15 103.2(4) . . ?
C10 C9 H9 109.4 . . ?
C8 C9 H9 109.4 . . ?
C15 C9 H9 109.4 . . ?
C11 C10 C19 120.6(5) . . ?
C11 C10 C9 120.5(5) . . ?
C19 C10 C9 118.9(5) . . ?
C10 C11 N3 124.8(5) . . ?
C10 C11 H11 117.6 . . ?
N3 C11 H11 117.6 . . ?
N3 C12 C8 114.3(5) . . ?
N3 C12 C13 112.9(4) . . ?
C8 C12 C13 109.4(4) . . ?
N3 C12 H12 106.6 . . ?
C8 C12 H12 106.6 . . ?
C13 C12 H12 106.6 . . ?
C1 C13 C14 108.4(4) . . ?
C1 C13 C12 105.9(4) . . ?
C14 C13 C12 108.5(5) . . ?
C1 C13 H13 111.3 . . ?
C14 C13 H13 111.3 . . ?
C12 C13 H13 111.3 . . ?
O3 C14 N1 112.6(4) . . ?
O3 C14 C13 107.7(5) . . ?
N1 C14 C13 110.3(4) . . ?
O3 C14 H14 108.7 . . ?
N1 C14 H14 108.7 . . ?
C13 C14 H14 108.7 . . ?
N1 C15 C16 109.0(4) . . ?
N1 C15 C9 106.2(4) . . ?
C16 C15 C9 112.3(5) . . ?
N1 C15 H15 109.7 . . ?
C16 C15 H15 109.7 . . ?
C9 C15 H15 109.7 . . ?
O1 C16 O2 121.7(10) . . ?
O1 C16 O2' 120.1(13) . . ?
O1 C16 C15 125.3(6) . . ?
O2 C16 C15 112.2(9) . . ?
O2' C16 C15 110.9(10) . . ?
C16 O2 C17 114.2(13) . . ?
O2 C17 C18 102.8(16) . . ?
O2 C17 H17A 111.2 . . ?
C18 C17 H17A 111.2 . . ?
O2 C17 H17B 111.2 . . ?
C18 C17 H17B 111.2 . . ?
H17A C17 H17B 109.1 . . ?
C17 C18 H18A 109.5 . . ?
C17 C18 H18B 109.5 . . ?
H18A C18 H18B 109.5 . . ?
C17 C18 H18C 109.5 . . ?
H18A C18 H18C 109.5 . . ?
H18B C18 H18C 109.5 . . ?
C16 O2' C17' 117.9(19) . . ?
O2' C17' C18' 106(3) . . ?
O2' C17' H17C 110.5 . . ?
C18' C17' H17C 110.5 . . ?
O2' C17' H17D 110.6 . . ?
C18' C17' H17D 110.6 . . ?
H17C C17' H17D 108.7 . . ?
C17' C18' H18D 109.5 . . ?
C17' C18' H18E 109.5 . . ?
H18D C18' H18E 109.5 . . ?
C17' C18' H18F 109.4 . . ?
H18D C18' H18F 109.5 . . ?
H18E C18' H18F 109.5 . . ?
N2 C19 C10 177.0(6) . . ?
N3 C20 C21 114.0(5) . . ?
N3 C20 H20A 108.7 . . ?
C21 C20 H20A 108.7 . . ?
N3 C20 H20B 108.7 . . ?
C21 C20 H20B 108.7 . . ?
H20A C20 H20B 107.6 . . ?
C22 C21 C26 118.8(6) . . ?
C22 C21 C20 122.6(6) . . ?
C26 C21 C20 118.6(5) . . ?
C21 C22 C23 119.8(7) . . ?
C21 C22 H22 120.1 . . ?
C23 C22 H22 120.1 . . ?
C24 C23 C22 120.7(7) . . ?
C24 C23 H23 119.6 . . ?
C22 C23 H23 119.6 . . ?
C25 C24 C23 119.5(7) . . ?
C25 C24 H24 120.3 . . ?
C23 C24 H24 120.3 . . ?
C24 C25 C26 121.1(8) . . ?
C24 C25 H25 119.5 . . ?
C26 C25 H25 119.5 . . ?
C21 C26 C25 120.1(7) . . ?
C21 C26 H26 119.9 . . ?
C25 C26 H26 119.9 . . ?
O3 C27 C28 110.7(6) . . ?
O3 C27 H27A 109.5 . . ?
C28 C27 H27A 109.5 . . ?
O3 C27 H27B 109.5 . . ?
C28 C27 H27B 109.5 . . ?
H27A C27 H27B 108.1 . . ?
C27 C28 H28A 109.5 . . ?
C27 C28 H28B 109.5 . . ?
H28A C28 H28B 109.5 . . ?
C27 C28 H28C 109.5 . . ?
H28A C28 H28C 109.5 . . ?
H28B C28 H28C 109.5 . . ?
C15 N1 C14 111.4(4) . . ?
C15 N1 C7 103.0(4) . . ?
C14 N1 C7 110.7(4) . . ?
C11 N3 C20 119.9(5) . . ?
C11 N3 C12 122.5(5) . . ?
C20 N3 C12 117.2(5) . . ?
C14 O3 C27 112.1(5) . . ?

loop_
_geom_bond_atom_site_label_1
_geom_bond_atom_site_label_2
_geom_bond_distance
_geom_bond_site_symmetry_2
_geom_bond_publ_flag
C1 C2 1.381(9) . ?
C1 C6 1.391(7) . ?
C1 C13 1.507(8) . ?
C2 C3 1.392(9) . ?
C2 H2 0.9300 . ?
C3 C4 1.386(9) . ?
C3 H3 0.9300 . ?
C4 C5 1.391(9) . ?
C4 H4 0.9300 . ?
C5 C6 1.384(7) . ?
C5 H5 0.9300 . ?
C6 C7 1.492(8) . ?
C7 N1 1.490(6) . ?
C7 C8 1.543(7) . ?
C7 H7 0.9800 . ?
C8 C9 1.535(8) . ?
C8 C12 1.550(8) . ?
C8 H8 0.9800 . ?
C9 C10 1.509(7) . ?
C9 C15 1.569(8) . ?
C9 H9 0.9800 . ?
C10 C11 1.343(8) . ?
C10 C19 1.425(9) . ?
C11 N3 1.351(8) . ?
C11 H11 0.9300 . ?
C12 N3 1.470(7) . ?
C12 C13 1.564(8) . ?
C12 H12 0.9800 . ?
C13 C14 1.522(8) . ?
C13 H13 0.9800 . ?
C14 O3 1.412(7) . ?
C14 N1 1.480(7) . ?
C14 H14 0.9800 . ?
C15 N1 1.476(7) . ?
C15 C16 1.515(8) . ?
C15 H15 0.9800 . ?
C16 O1 1.192(7) . ?
C16 O2 1.268(14) . ?
C16 O2' 1.304(17) . ?
O2 C17 1.469(17) . ?
C17 C18 1.54(2) . ?
C17 H17A 0.9700 . ?
C17 H17B 0.9700 . ?
C18 H18A 0.9600 . ?
C18 H18B 0.9600 . ?
C18 H18C 0.9600 . ?
O2' C17' 1.47(2) . ?
C17' C18' 1.50(3) . ?
C17' H17C 0.9700 . ?
C17' H17D 0.9700 . ?
C18' H18D 0.9600 . ?
C18' H18E 0.9600 . ?
C18' H18F 0.9600 . ?
C19 N2 1.144(8) . ?
C20 N3 1.463(7) . ?
C20 C21 1.519(8) . ?
C20 H20A 0.9700 . ?
C20 H20B 0.9700 . ?
C21 C22 1.381(8) . ?
C21 C26 1.386(10) . ?
C22 C23 1.399(10) . ?
C22 H22 0.9300 . ?
C23 C24 1.362(11) . ?
C23 H23 0.9300 . ?
C24 C25 1.359(12) . ?
C24 H24 0.9300 . ?
C25 C26 1.386(11) . ?
C25 H25 0.9300 . ?
C26 H26 0.9300 . ?
C27 O3 1.441(7) . ?
C27 C28 1.443(11) . ?
C27 H27A 0.9700 . ?
C27 H27B 0.9700 . ?
C28 H28A 0.9600 . ?
C28 H28B 0.9600 . ?
C28 H28C 0.9600 . ?

loop_
_geom_hbond_atom_site_label_D
_geom_hbond_atom_site_label_H
_geom_hbond_atom_site_label_A
_geom_hbond_distance_DH
_geom_hbond_distance_HA
_geom_hbond_distance_DA
_geom_hbond_angle_DHA
_geom_hbond_site_symmetry_A
_geom_hbond_publ_flag
C7 H7 O1 0.98 2.63 3.232(9) 119.6 . yes
C14 H14 N2 0.98 2.52 3.453(8) 158.8 2_665 yes
C7 H7 O1 0.98 2.63 3.232(9) 119.6 . yes
C14 H14 N2 0.98 2.52 3.453(8) 158.8 2_665 yes

loop_
_geom_torsion_atom_site_label_1
_geom_torsion_atom_site_label_2
_geom_torsion_atom_site_label_3
_geom_torsion_atom_site_label_4
_geom_torsion
_geom_torsion_site_symmetry_1
_geom_torsion_site_symmetry_2
_geom_torsion_site_symmetry_3
_geom_torsion_site_symmetry_4
_geom_torsion_publ_flag
C6 C1 C2 C3 -0.6(9) . . . . ?
C13 C1 C2 C3 177.6(6) . . . . ?
C1 C2 C3 C4 0.1(10) . . . . ?
C2 C3 C4 C5 1.0(10) . . . . ?
C3 C4 C5 C6 -1.7(9) . . . . ?
C4 C5 C6 C1 1.2(8) . . . . ?
C4 C5 C6 C7 -177.6(5) . . . . ?
C2 C1 C6 C5 0.0(9) . . . . ?
C13 C1 C6 C5 -178.5(5) . . . . ?
C2 C1 C6 C7 178.9(5) . . . . ?
C13 C1 C6 C7 0.4(6) . . . . ?
C5 C6 C7 N1 -126.4(5) . . . . ?
C1 C6 C7 N1 54.8(6) . . . . ?
C5 C6 C7 C8 120.6(6) . . . . ?
C1 C6 C7 C8 -58.2(6) . . . . ?
N1 C7 C8 C9 48.7(5) . . . . ?
C6 C7 C8 C9 168.8(4) . . . . ?
N1 C7 C8 C12 -71.9(5) . . . . ?
C6 C7 C8 C12 48.1(6) . . . . ?
C7 C8 C9 C10 -151.9(4) . . . . ?
C12 C8 C9 C10 -37.1(6) . . . . ?
C7 C8 C9 C15 -30.1(5) . . . . ?
C12 C8 C9 C15 84.6(5) . . . . ?
C8 C9 C10 C11 26.1(7) . . . . ?
C15 C9 C10 C11 -90.2(7) . . . . ?
C8 C9 C10 C19 -157.8(5) . . . . ?
C15 C9 C10 C19 85.9(7) . . . . ?
C19 C10 C11 N3 179.2(6) . . . . ?
C9 C10 C11 N3 -4.7(9) . . . . ?
C9 C8 C12 N3 28.6(6) . . . . ?
C7 C8 C12 N3 139.7(5) . . . . ?
C9 C8 C12 C13 -99.1(5) . . . . ?
C7 C8 C12 C13 12.0(6) . . . . ?
C2 C1 C13 C14 124.9(6) . . . . ?
C6 C1 C13 C14 -56.7(6) . . . . ?
C2 C1 C13 C12 -118.9(6) . . . . ?
C6 C1 C13 C12 59.6(6) . . . . ?
N3 C12 C13 C1 166.2(4) . . . . ?
C8 C12 C13 C1 -65.4(6) . . . . ?
N3 C12 C13 C14 -77.6(6) . . . . ?
C8 C12 C13 C14 50.8(5) . . . . ?
C1 C13 C14 O3 -63.6(6) . . . . ?
C12 C13 C14 O3 -178.2(4) . . . . ?
C1 C13 C14 N1 59.6(6) . . . . ?
C12 C13 C14 N1 -54.9(6) . . . . ?
C10 C9 C15 N1 123.2(5) . . . . ?
C8 C9 C15 N1 1.4(5) . . . . ?
C10 C9 C15 C16 -117.7(5) . . . . ?
C8 C9 C15 C16 120.5(5) . . . . ?
N1 C15 C16 O1 75.8(8) . . . . ?
C9 C15 C16 O1 -41.6(9) . . . . ?
N1 C15 C16 O2 -94.0(12) . . . . ?
C9 C15 C16 O2 148.6(12) . . . . ?
N1 C15 C16 O2' -126(2) . . . . ?
C9 C15 C16 O2' 116(2) . . . . ?
O1 C16 O2 C17 10(2) . . . . ?
C15 C16 O2 C17 179.7(13) . . . . ?
C16 O2 C17 C18 172(3) . . . . ?
O1 C16 O2' C17' -19(3) . . . . ?
C15 C16 O2' C17' -178(2) . . . . ?
C16 O2' C17' C18' -99(5) . . . . ?
N3 C20 C21 C22 -33.1(8) . . . . ?
N3 C20 C21 C26 148.4(6) . . . . ?
C26 C21 C22 C23 -1.1(10) . . . . ?
C20 C21 C22 C23 -179.6(6) . . . . ?
C21 C22 C23 C24 1.8(11) . . . . ?
C22 C23 C24 C25 -0.8(13) . . . . ?
C23 C24 C25 C26 -0.9(15) . . . . ?
C22 C21 C26 C25 -0.5(11) . . . . ?
C20 C21 C26 C25 178.1(8) . . . . ?
C24 C25 C26 C21 1.5(15) . . . . ?
C16 C15 N1 C14 149.2(5) . . . . ?
C9 C15 N1 C14 -89.5(5) . . . . ?
C16 C15 N1 C7 -92.0(5) . . . . ?
C9 C15 N1 C7 29.2(5) . . . . ?
O3 C14 N1 C15 -132.5(5) . . . . ?
C13 C14 N1 C15 107.2(5) . . . . ?
O3 C14 N1 C7 113.4(5) . . . . ?
C13 C14 N1 C7 -6.8(6) . . . . ?
C6 C7 N1 C15 -169.0(4) . . . . ?
C8 C7 N1 C15 -48.6(5) . . . . ?
C6 C7 N1 C14 -49.8(6) . . . . ?
C8 C7 N1 C14 70.6(5) . . . . ?
C10 C11 N3 C20 -178.4(5) . . . . ?
C10 C11 N3 C12 -5.5(9) . . . . ?
C21 C20 N3 C11 109.6(6) . . . . ?
C21 C20 N3 C12 -63.7(7) . . . . ?
C8 C12 N3 C11 -7.3(7) . . . . ?
C13 C12 N3 C11 118.6(6) . . . . ?
C8 C12 N3 C20 165.8(5) . . . . ?
C13 C12 N3 C20 -68.4(6) . . . . ?
N1 C14 O3 C27 70.2(6) . . . . ?
C13 C14 O3 C27 -168.1(5) . . . . ?
C28 C27 O3 C14 171.9(6) . . . . ?
